data_4103959
loop_
_publ_author_name
'Soo Hyuk Choi'
'Ilia A. Guzei'
'Lara C. Spencer'
'Samuel H. Gellman'

_publ_contact_author_address
;
Department of Chemistry
University of Wisconsin-Madison
1101 University Ave
Madison, WI  53706
USA
;
_publ_contact_author_email iguzei@chem.wisc.edu
_publ_contact_author_fax 608-262-0381
_publ_contact_author_name
;
Guzei, Ilia A. 
;
_publ_contact_author_phone 608-263-4694
_publ_section_title
;
 Crystallographic Characterization of Helical Secondary Structures in 2:1
 and 1:2 \a/\b-Peptides
;
_journal_name_full 'Journal of the American Chemical Society'
_journal_page_first 2917
_journal_page_last 2924
_journal_paper_doi 10.1021/ja808168y
_journal_volume 131
_journal_year 2009
_chemical_formula_moiety 'C35 H59 N5 O10'
_chemical_formula_sum 'C35 H59 N5 O10'
_chemical_formula_weight 709.87
_chemical_name_systematic
; 
 ? 
;
_space_group_IT_number 1
_symmetry_cell_setting triclinic
_symmetry_Int_Tables_number 1
_symmetry_space_group_name_Hall 'P 1'
_symmetry_space_group_name_H-M 'P 1'
_atom_sites_solution_hydrogens geom
_atom_sites_solution_primary direct
_atom_sites_solution_secondary difmap
_audit_creation_method
;
manual editing of the CIF file 
created by SHELXTL Ver. 6.10
and processed with modiCIfer-09152005. 
;
_cell_angle_alpha 103.4600(10)
_cell_angle_beta 100.0680(10)
_cell_angle_gamma 93.3970(10)
_cell_formula_units_Z 1
_cell_length_a 9.6382(7)
_cell_length_b 9.6449(7)
_cell_length_c 10.9220(7)
_cell_measurement_reflns_used 10587
_cell_measurement_temperature 100(2)
_cell_measurement_theta_max 0.0000
_cell_measurement_theta_min 0.0000
_cell_volume 966.90(12)
_computing_cell_refinement 'SAINT Ver. 6.22  (Bruker-AXS, 2003)'
_computing_data_collection 'SMART Ver. 5.622 (Bruker-AXS, 2003)'
_computing_data_reduction 'SAINT Ver. 6.22'
_computing_molecular_graphics 'SHELXTL Ver. 6.10 '
_computing_publication_material 'SHELXTL Ver. 6.10 '
_computing_structure_refinement 'SHELXTL Ver. 6.10 '
_computing_structure_solution 'SHELXTL Ver. 6.10 (Bruker-AXS, 2003)'
_diffrn_ambient_temperature 100(2)
_diffrn_measured_fraction_theta_full 0.980
_diffrn_measured_fraction_theta_max 0.980
_diffrn_measurement_device_type 'Bruker CCD-1000 area detector'
_diffrn_measurement_method '0.30\% \w scans'
_diffrn_radiation_monochromator graphite
_diffrn_radiation_source 'fine-focus sealed tube'
_diffrn_radiation_type Mo-K\a
_diffrn_radiation_wavelength 0.71073
_diffrn_reflns_av_R_equivalents 0.0440
_diffrn_reflns_av_sigmaI/netI 0.0391
_diffrn_reflns_limit_h_max 12
_diffrn_reflns_limit_h_min -12
_diffrn_reflns_limit_k_max 12
_diffrn_reflns_limit_k_min -12
_diffrn_reflns_limit_l_max 14
_diffrn_reflns_limit_l_min -14
_diffrn_reflns_number 12599
_diffrn_reflns_theta_full 28.53
_diffrn_reflns_theta_max 28.53
_diffrn_reflns_theta_min 1.95
_diffrn_standards_number 0
_exptl_absorpt_coefficient_mu 0.089
_exptl_absorpt_correction_T_max 0.9815
_exptl_absorpt_correction_T_min 0.9610
_exptl_absorpt_correction_type multi-scan
_exptl_absorpt_process_details
;
SADABS  (Bruker-AXS, 2003)
;
_exptl_crystal_colour colorless
_exptl_crystal_density_diffrn 1.219
_exptl_crystal_density_method 'not measured'
_exptl_crystal_description block
_exptl_crystal_F_000 384
_exptl_crystal_size_max 0.45
_exptl_crystal_size_mid 0.38
_exptl_crystal_size_min 0.21
_platon_squeeze_details
;
Perhaps one MeOH and one H2O are also present in the asymmtric unit.
;
_refine_diff_density_max 0.565
_refine_diff_density_min -0.510
_refine_diff_density_rms 0.048
_refine_ls_abs_structure_details 'Flack H D (1983), Acta Cryst. A39, 876-881'
_refine_ls_abs_structure_Flack N/A
_refine_ls_extinction_method none
_refine_ls_goodness_of_fit_ref 1.029
_refine_ls_hydrogen_treatment constr
_refine_ls_matrix_type full
_refine_ls_number_parameters 394
_refine_ls_number_reflns 4816
_refine_ls_number_restraints 5
_refine_ls_restrained_S_all 1.032
_refine_ls_R_factor_all 0.0437
_refine_ls_R_factor_gt 0.0429
_refine_ls_shift/su_max 0.000
_refine_ls_shift/su_mean 0.000
_refine_ls_structure_factor_coef Fsqd
_refine_ls_weighting_details 'calc w=1/[\s^2^(Fo^2^)+(0.0638P)^2^+0.3105P] where P=(Fo^2^+2Fc^2^)/3'
_refine_ls_weighting_scheme calc
_refine_ls_wR_factor_gt 0.1131
_refine_ls_wR_factor_ref 0.1141
_reflns_number_gt 4706
_reflns_number_total 4816
_reflns_threshold_expression I>2\s(I)
_cod_data_source_file ja808168y_si_002.cif
_cod_data_source_block gellman42
_cod_original_sg_symbol_Hall 'P 1         '
_cod_original_sg_symbol_H-M 'P 1 '
_cod_database_code 4103959

loop_
_symmetry_equiv_pos_as_xyz
'x, y, z'

loop_
_atom_site_label
_atom_site_type_symbol
_atom_site_fract_x
_atom_site_fract_y
_atom_site_fract_z
_atom_site_U_iso_or_equiv
_atom_site_adp_type
_atom_site_occupancy
_atom_site_symmetry_multiplicity
_atom_site_calc_flag
_atom_site_refinement_flags
_atom_site_disorder_assembly
_atom_site_disorder_group
O1 O -0.08117(17) 0.78577(18) -0.07375(15) 0.0231(3) Uani 1 1 d . . .
O2 O 0.12904(16) 0.70369(17) -0.00619(15) 0.0204(3) Uani 1 1 d . . .
O3 O 0.23401(17) 0.56547(18) 0.26060(16) 0.0239(3) Uani 1 1 d . . .
O4 O 0.25897(17) 0.20900(17) 0.03541(17) 0.0238(3) Uani 1 1 d . . .
O5 O 0.69945(17) 0.42047(17) 0.12692(16) 0.0226(3) Uani 1 1 d . . .
O6 O 0.72833(17) 0.19566(17) 0.31512(16) 0.0223(3) Uani 1 1 d . . .
O7 O 0.70148(18) -0.16067(18) 0.18887(16) 0.0240(3) Uani 1 1 d . . .
O8 O 0.54066(18) -0.06246(17) 0.29701(15) 0.0222(3) Uani 1 1 d D . .
N1 N -0.03267(19) 0.75486(19) 0.12292(17) 0.0188(3) Uani 1 1 d . . .
H1 H -0.1201 0.7745 0.1262 0.023 Uiso 1 1 calc R . .
N2 N 0.02768(19) 0.4810(2) 0.11962(18) 0.0197(3) Uani 1 1 d . . .
H2 H -0.0535 0.5051 0.0841 0.024 Uiso 1 1 calc R . .
N3 N 0.24661(19) 0.42625(19) -0.01073(17) 0.0190(3) Uani 1 1 d . . .
H3 H 0.1978 0.5008 -0.0079 0.023 Uiso 1 1 calc R . .
N4 N 0.50861(18) 0.44758(18) 0.22206(17) 0.0171(3) Uani 1 1 d . . .
H4 H 0.4255 0.4808 0.2214 0.021 Uiso 1 1 calc R . .
N5 N 0.52573(18) 0.14691(18) 0.16774(17) 0.0168(3) Uani 1 1 d . A .
H5 H 0.4438 0.1759 0.1403 0.020 Uiso 1 1 calc R . .
C1 C -0.0633(3) 0.6033(3) -0.2670(3) 0.0340(6) Uani 1 1 d . . .
H1A H -0.1467 0.5510 -0.2524 0.051 Uiso 1 1 calc R . .
H1B H 0.0228 0.5692 -0.2270 0.051 Uiso 1 1 calc R . .
H1C H -0.0663 0.5871 -0.3595 0.051 Uiso 1 1 calc R . .
C2 C 0.0708(3) 0.8501(3) -0.2160(2) 0.0314(5) Uani 1 1 d . . .
H2A H 0.1543 0.8072 -0.1824 0.047 Uiso 1 1 calc R . .
H2B H 0.0735 0.9487 -0.1649 0.047 Uiso 1 1 calc R . .
H2C H 0.0706 0.8506 -0.3056 0.047 Uiso 1 1 calc R . .
C3 C -0.1937(3) 0.8193(3) -0.2711(2) 0.0333(6) Uani 1 1 d . . .
H3A H -0.1897 0.9228 -0.2350 0.050 Uiso 1 1 calc R . .
H3B H -0.2787 0.7711 -0.2550 0.050 Uiso 1 1 calc R . .
H3C H -0.1972 0.8003 -0.3638 0.050 Uiso 1 1 calc R . .
C4 C -0.0626(3) 0.7629(3) -0.2082(2) 0.0245(4) Uani 1 1 d . . .
C5 C 0.0154(2) 0.7454(2) 0.0122(2) 0.0188(4) Uani 1 1 d . . .
C6 C 0.0593(2) 0.7328(2) 0.23732(19) 0.0187(4) Uani 1 1 d . . .
C7 C 0.1812(2) 0.8525(3) 0.2893(2) 0.0251(4) Uani 1 1 d . . .
H7A H 0.1433 0.9457 0.3003 0.038 Uiso 1 1 calc R . .
H7B H 0.2459 0.8452 0.2286 0.038 Uiso 1 1 calc R . .
H7C H 0.2327 0.8432 0.3722 0.038 Uiso 1 1 calc R . .
C8 C -0.0314(2) 0.7312(3) 0.3396(2) 0.0250(4) Uani 1 1 d . . .
H8A H -0.1147 0.6609 0.3031 0.037 Uiso 1 1 calc R . .
H8B H -0.0622 0.8266 0.3677 0.037 Uiso 1 1 calc R . .
H8C H 0.0247 0.7052 0.4132 0.037 Uiso 1 1 calc R . .
C9 C 0.1168(2) 0.5848(2) 0.2068(2) 0.0185(4) Uani 1 1 d . . .
C10 C 0.0557(2) 0.3311(2) 0.0795(2) 0.0206(4) Uani 1 1 d . . .
C11 C 0.0486(3) 0.2550(3) 0.1866(3) 0.0280(5) Uani 1 1 d . . .
H11A H -0.0465 0.2563 0.2071 0.042 Uiso 1 1 calc R . .
H11B H 0.1186 0.3043 0.2632 0.042 Uiso 1 1 calc R . .
H11C H 0.0690 0.1555 0.1584 0.042 Uiso 1 1 calc R . .
C12 C -0.0585(2) 0.2604(2) -0.0398(2) 0.0257(4) Uani 1 1 d . . .
H12A H -0.0518 0.3098 -0.1078 0.039 Uiso 1 1 calc R . .
H12B H -0.1525 0.2670 -0.0176 0.039 Uiso 1 1 calc R . .
H12C H -0.0440 0.1594 -0.0701 0.039 Uiso 1 1 calc R . .
C13 C 0.1993(2) 0.3190(2) 0.0353(2) 0.0185(4) Uani 1 1 d . . .
C14 C 0.3746(2) 0.4264(2) -0.06536(19) 0.0178(4) Uani 1 1 d . . .
H14 H 0.4008 0.3262 -0.0892 0.021 Uiso 1 1 calc R . .
C15 C 0.3508(3) 0.4865(3) -0.1853(2) 0.0256(4) Uani 1 1 d . . .
H15A H 0.3066 0.4102 -0.2624 0.031 Uiso 1 1 calc R . .
H15B H 0.2884 0.5646 -0.1748 0.031 Uiso 1 1 calc R . .
C16 C 0.4981(3) 0.5434(3) -0.1981(2) 0.0252(4) Uani 1 1 d . . .
H16A H 0.4957 0.6393 -0.2161 0.030 Uiso 1 1 calc R . .
H16B H 0.5306 0.4778 -0.2692 0.030 Uiso 1 1 calc R . .
C17 C 0.5988(2) 0.5525(3) -0.0695(2) 0.0239(4) Uani 1 1 d . . .
H17A H 0.6662 0.4790 -0.0804 0.029 Uiso 1 1 calc R . .
H17B H 0.6534 0.6482 -0.0371 0.029 Uiso 1 1 calc R . .
C18 C 0.5042(2) 0.5257(2) 0.02442(19) 0.0169(4) Uani 1 1 d . . .
H18 H 0.4715 0.6187 0.0656 0.020 Uiso 1 1 calc R . .
C19 C 0.5807(2) 0.4611(2) 0.12869(19) 0.0165(4) Uani 1 1 d . . .
C20 C 0.5654(2) 0.3790(2) 0.32429(19) 0.0181(4) Uani 1 1 d . . .
C21 C 0.4434(3) 0.3495(3) 0.3919(2) 0.0238(4) Uani 1 1 d . . .
H21A H 0.3646 0.2905 0.3287 0.036 Uiso 1 1 calc R . .
H21B H 0.4115 0.4406 0.4322 0.036 Uiso 1 1 calc R . .
H21C H 0.4766 0.2988 0.4577 0.036 Uiso 1 1 calc R . .
C22 C 0.6877(3) 0.4740(2) 0.4214(2) 0.0250(4) Uani 1 1 d . . .
H22A H 0.6555 0.5664 0.4579 0.037 Uiso 1 1 calc R . .
H22B H 0.7662 0.4896 0.3784 0.037 Uiso 1 1 calc R . .
H22C H 0.7197 0.4269 0.4902 0.037 Uiso 1 1 calc R . .
C23 C 0.6160(2) 0.2332(2) 0.2667(2) 0.0173(4) Uani 1 1 d . . .
C24 C 0.5594(2) 0.0058(2) 0.10389(19) 0.0154(3) Uani 1 1 d . . .
C25 C 0.4215(2) -0.0780(2) 0.0200(2) 0.0207(4) Uani 1 1 d . A .
H25A H 0.3830 -0.0262 -0.0434 0.031 Uiso 1 1 calc R . .
H25B H 0.3525 -0.0879 0.0743 0.031 Uiso 1 1 calc R . .
H25C H 0.4412 -0.1732 -0.0243 0.031 Uiso 1 1 calc R . .
C26 C 0.6709(3) 0.0192(3) 0.0227(2) 0.0242(4) Uani 1 1 d . A .
H26A H 0.7585 0.0711 0.0781 0.036 Uiso 1 1 calc R . .
H26B H 0.6360 0.0717 -0.0413 0.036 Uiso 1 1 calc R . .
H26C H 0.6898 -0.0767 -0.0210 0.036 Uiso 1 1 calc R . .
C27 C 0.6123(2) -0.0784(2) 0.20167(19) 0.0168(4) Uani 1 1 d . A .
C28 C 0.5964(4) -0.1379(4) 0.3950(3) 0.0341(3) Uani 0.794(3) 1 d PD A 1
H28A H 0.7012 -0.1226 0.4156 0.041 Uiso 0.794(3) 1 calc PR A 1
H28B H 0.5671 -0.2421 0.3632 0.041 Uiso 0.794(3) 1 calc PR A 1
C29 C 0.5358(2) -0.07675(17) 0.51360(15) 0.0341(3) Uani 0.794(3) 1 d PGD A 1
C30 C 0.5609(2) 0.06801(17) 0.57603(18) 0.0341(3) Uani 0.794(3) 1 d PG A 1
H30 H 0.6227 0.1299 0.5487 0.041 Uiso 0.794(3) 1 calc PR A 1
C31 C 0.4957(3) 0.12222(16) 0.67840(17) 0.0341(3) Uani 0.794(3) 1 d PG A 1
H31 H 0.5128 0.2212 0.7211 0.041 Uiso 0.794(3) 1 calc PR A 1
C32 C 0.4053(2) 0.0317(2) 0.71834(18) 0.0341(3) Uani 0.794(3) 1 d PG A 1
H32 H 0.3607 0.0687 0.7883 0.041 Uiso 0.794(3) 1 calc PR A 1
C33 C 0.3802(2) -0.1131(2) 0.6559(2) 0.0341(3) Uani 0.794(3) 1 d PG A 1
H33 H 0.3184 -0.1750 0.6832 0.041 Uiso 0.794(3) 1 calc PR A 1
C34 C 0.4455(2) -0.16732(15) 0.55354(16) 0.0341(3) Uani 0.794(3) 1 d PG A 1
H34 H 0.4283 -0.2663 0.5109 0.041 Uiso 0.794(3) 1 calc PR A 1
C28A C 0.5440(4) -0.1619(2) 0.38130(19) 0.0341(3) Uani 0.206(3) 1 d PGD A 2
H28C H 0.6265 -0.2182 0.3791 0.041 Uiso 0.206(3) 1 calc PR A 2
H28D H 0.4554 -0.2272 0.3614 0.041 Uiso 0.206(3) 1 calc PR A 2
C29A C 0.5582(10) -0.0487(7) 0.5084(5) 0.0341(3) Uani 0.206(3) 1 d PGD A 2
C30A C 0.6685(9) 0.0609(8) 0.5420(6) 0.0341(3) Uani 0.206(3) 1 d PG A 2
H30A H 0.7344 0.0640 0.4872 0.041 Uiso 0.206(3) 1 calc PR A 2
C31A C 0.6823(8) 0.1660(7) 0.6559(7) 0.0341(3) Uani 0.206(3) 1 d PG A 2
H31A H 0.7577 0.2409 0.6789 0.041 Uiso 0.206(3) 1 calc PR A 2
C32A C 0.5859(9) 0.1615(7) 0.7362(5) 0.0341(3) Uani 0.206(3) 1 d PG A 2
H32A H 0.5954 0.2333 0.8141 0.041 Uiso 0.206(3) 1 calc PR A 2
C33A C 0.4756(8) 0.0519(8) 0.7025(6) 0.0341(3) Uani 0.206(3) 1 d PG A 2
H33A H 0.4097 0.0488 0.7574 0.041 Uiso 0.206(3) 1 calc PR A 2
C34A C 0.4618(8) -0.0532(7) 0.5886(7) 0.0341(3) Uani 0.206(3) 1 d PG A 2
H34A H 0.3864 -0.1281 0.5656 0.041 Uiso 0.206(3) 1 calc PR A 2

loop_
_atom_site_aniso_label
_atom_site_aniso_U_11
_atom_site_aniso_U_22
_atom_site_aniso_U_33
_atom_site_aniso_U_23
_atom_site_aniso_U_13
_atom_site_aniso_U_12
O1 0.0210(8) 0.0293(8) 0.0200(7) 0.0065(6) 0.0032(6) 0.0102(6)
O2 0.0157(7) 0.0223(7) 0.0245(7) 0.0077(6) 0.0045(6) 0.0045(5)
O3 0.0189(7) 0.0285(8) 0.0241(7) 0.0061(6) 0.0027(6) 0.0087(6)
O4 0.0175(7) 0.0178(7) 0.0354(9) 0.0055(6) 0.0045(6) 0.0042(6)
O5 0.0164(7) 0.0254(8) 0.0277(8) 0.0089(6) 0.0044(6) 0.0062(6)
O6 0.0173(7) 0.0215(7) 0.0279(8) 0.0083(6) -0.0001(6) 0.0039(6)
O7 0.0232(8) 0.0266(8) 0.0253(8) 0.0080(6) 0.0074(6) 0.0132(6)
O8 0.0268(8) 0.0230(7) 0.0234(7) 0.0112(6) 0.0122(6) 0.0107(6)
N1 0.0138(8) 0.0220(8) 0.0213(8) 0.0060(6) 0.0031(6) 0.0062(6)
N2 0.0146(8) 0.0206(8) 0.0258(8) 0.0069(7) 0.0059(7) 0.0049(6)
N3 0.0140(8) 0.0192(8) 0.0247(8) 0.0051(6) 0.0056(6) 0.0045(6)
N4 0.0154(8) 0.0168(8) 0.0199(8) 0.0056(6) 0.0025(6) 0.0055(6)
N5 0.0153(8) 0.0141(7) 0.0213(8) 0.0052(6) 0.0022(6) 0.0039(6)
C1 0.0313(13) 0.0326(13) 0.0287(12) -0.0047(9) -0.0042(10) 0.0072(10)
C2 0.0304(12) 0.0394(13) 0.0262(11) 0.0131(10) 0.0033(9) 0.0034(10)
C3 0.0307(13) 0.0453(14) 0.0255(11) 0.0105(10) 0.0026(9) 0.0171(11)
C4 0.0240(11) 0.0293(11) 0.0184(9) 0.0040(8) 0.0005(8) 0.0068(8)
C5 0.0182(9) 0.0160(8) 0.0205(9) 0.0031(7) 0.0017(7) 0.0016(7)
C6 0.0158(9) 0.0214(9) 0.0189(9) 0.0046(7) 0.0029(7) 0.0048(7)
C7 0.0201(10) 0.0242(10) 0.0276(10) 0.0043(8) -0.0011(8) 0.0011(8)
C8 0.0218(11) 0.0336(12) 0.0225(10) 0.0084(9) 0.0080(8) 0.0099(9)
C9 0.0166(9) 0.0211(9) 0.0203(9) 0.0069(7) 0.0061(7) 0.0062(7)
C10 0.0160(9) 0.0180(9) 0.0293(10) 0.0073(8) 0.0059(8) 0.0022(7)
C11 0.0231(11) 0.0271(11) 0.0403(13) 0.0172(10) 0.0109(9) 0.0051(9)
C12 0.0167(10) 0.0221(10) 0.0361(12) 0.0034(9) 0.0050(9) 0.0003(8)
C13 0.0131(9) 0.0181(9) 0.0228(9) 0.0030(7) 0.0018(7) 0.0021(7)
C14 0.0135(9) 0.0202(9) 0.0193(9) 0.0025(7) 0.0048(7) 0.0033(7)
C15 0.0206(10) 0.0353(12) 0.0230(10) 0.0103(9) 0.0048(8) 0.0040(9)
C16 0.0255(11) 0.0307(11) 0.0228(10) 0.0113(8) 0.0073(8) 0.0036(9)
C17 0.0175(10) 0.0327(11) 0.0251(10) 0.0128(9) 0.0064(8) 0.0014(8)
C18 0.0173(9) 0.0146(8) 0.0187(9) 0.0042(7) 0.0037(7) 0.0012(7)
C19 0.0143(9) 0.0146(8) 0.0197(9) 0.0040(7) 0.0019(7) 0.0006(6)
C20 0.0190(9) 0.0170(9) 0.0178(9) 0.0042(7) 0.0019(7) 0.0028(7)
C21 0.0254(11) 0.0267(10) 0.0231(10) 0.0097(8) 0.0087(8) 0.0072(8)
C22 0.0270(11) 0.0183(9) 0.0240(10) 0.0026(8) -0.0059(8) 0.0005(8)
C23 0.0169(9) 0.0152(8) 0.0201(9) 0.0057(7) 0.0032(7) 0.0009(7)
C24 0.0148(9) 0.0126(8) 0.0189(8) 0.0034(7) 0.0038(7) 0.0013(6)
C25 0.0194(10) 0.0177(9) 0.0227(9) 0.0033(7) 0.0008(8) 0.0009(7)
C26 0.0242(11) 0.0256(10) 0.0277(10) 0.0097(8) 0.0128(8) 0.0041(8)
C27 0.0161(9) 0.0165(9) 0.0182(9) 0.0047(7) 0.0034(7) 0.0024(7)
C28 0.0438(7) 0.0379(6) 0.0280(5) 0.0157(5) 0.0125(5) 0.0163(6)
C29 0.0438(7) 0.0379(6) 0.0280(5) 0.0157(5) 0.0125(5) 0.0163(6)
C30 0.0438(7) 0.0379(6) 0.0280(5) 0.0157(5) 0.0125(5) 0.0163(6)
C31 0.0438(7) 0.0379(6) 0.0280(5) 0.0157(5) 0.0125(5) 0.0163(6)
C32 0.0438(7) 0.0379(6) 0.0280(5) 0.0157(5) 0.0125(5) 0.0163(6)
C33 0.0438(7) 0.0379(6) 0.0280(5) 0.0157(5) 0.0125(5) 0.0163(6)
C34 0.0438(7) 0.0379(6) 0.0280(5) 0.0157(5) 0.0125(5) 0.0163(6)
C28A 0.0438(7) 0.0379(6) 0.0280(5) 0.0157(5) 0.0125(5) 0.0163(6)
C29A 0.0438(7) 0.0379(6) 0.0280(5) 0.0157(5) 0.0125(5) 0.0163(6)
C30A 0.0438(7) 0.0379(6) 0.0280(5) 0.0157(5) 0.0125(5) 0.0163(6)
C31A 0.0438(7) 0.0379(6) 0.0280(5) 0.0157(5) 0.0125(5) 0.0163(6)
C32A 0.0438(7) 0.0379(6) 0.0280(5) 0.0157(5) 0.0125(5) 0.0163(6)
C33A 0.0438(7) 0.0379(6) 0.0280(5) 0.0157(5) 0.0125(5) 0.0163(6)
C34A 0.0438(7) 0.0379(6) 0.0280(5) 0.0157(5) 0.0125(5) 0.0163(6)

loop_
_atom_type_symbol
_atom_type_description
_atom_type_scat_dispersion_real
_atom_type_scat_dispersion_imag
_atom_type_scat_source
C C 0.0033 0.0000 'International Tables Vol C Tables 4.2.6.8 and 6.1.1.4'
H H 0.0000 0.0000 'International Tables Vol C Tables 4.2.6.8 and 6.1.1.4'
N N 0.0061 0.0000 'International Tables Vol C Tables 4.2.6.8 and 6.1.1.4'
O O 0.0106 0.0000 'International Tables Vol C Tables 4.2.6.8 and 6.1.1.4'

loop_
_geom_angle_atom_site_label_1
_geom_angle_atom_site_label_2
_geom_angle_atom_site_label_3
_geom_angle
C5 O1 C4 119.75(17)
C27 O8 C28 112.99(18)
C27 O8 C28A 122.47(16)
C28 O8 C28A 20.5(2)
C5 N1 C6 120.79(17)
C5 N1 H1 119.6
C6 N1 H1 119.6
C9 N2 C10 125.00(18)
C9 N2 H2 117.5
C10 N2 H2 117.5
C13 N3 C14 123.72(17)
C13 N3 H3 118.1
C14 N3 H3 118.1
C19 N4 C20 121.83(17)
C19 N4 H4 119.1
C20 N4 H4 119.1
C23 N5 C24 121.76(17)
C23 N5 H5 119.1
C24 N5 H5 119.1
C4 C1 H1A 109.5
C4 C1 H1B 109.5
H1A C1 H1B 109.5
C4 C1 H1C 109.5
H1A C1 H1C 109.5
H1B C1 H1C 109.5
C4 C2 H2A 109.5
C4 C2 H2B 109.5
H2A C2 H2B 109.5
C4 C2 H2C 109.5
H2A C2 H2C 109.5
H2B C2 H2C 109.5
C4 C3 H3A 109.5
C4 C3 H3B 109.5
H3A C3 H3B 109.5
C4 C3 H3C 109.5
H3A C3 H3C 109.5
H3B C3 H3C 109.5
O1 C4 C3 102.58(18)
O1 C4 C2 110.69(18)
C3 C4 C2 110.4(2)
O1 C4 C1 109.7(2)
C3 C4 C1 110.5(2)
C2 C4 C1 112.6(2)
O2 C5 O1 125.7(2)
O2 C5 N1 124.4(2)
O1 C5 N1 109.94(18)
N1 C6 C7 111.08(18)
N1 C6 C8 107.85(17)
C7 C6 C8 109.70(18)
N1 C6 C9 110.37(16)
C7 C6 C9 110.62(18)
C8 C6 C9 107.09(17)
C6 C7 H7A 109.5
C6 C7 H7B 109.5
H7A C7 H7B 109.5
C6 C7 H7C 109.5
H7A C7 H7C 109.5
H7B C7 H7C 109.5
C6 C8 H8A 109.5
C6 C8 H8B 109.5
H8A C8 H8B 109.5
C6 C8 H8C 109.5
H8A C8 H8C 109.5
H8B C8 H8C 109.5
O3 C9 N2 123.60(19)
O3 C9 C6 121.43(19)
N2 C9 C6 114.96(18)
N2 C10 C11 110.77(18)
N2 C10 C12 106.64(18)
C11 C10 C12 110.57(19)
N2 C10 C13 111.48(17)
C11 C10 C13 111.18(18)
C12 C10 C13 106.01(18)
C10 C11 H11A 109.5
C10 C11 H11B 109.5
H11A C11 H11B 109.5
C10 C11 H11C 109.5
H11A C11 H11C 109.5
H11B C11 H11C 109.5
C10 C12 H12A 109.5
C10 C12 H12B 109.5
H12A C12 H12B 109.5
C10 C12 H12C 109.5
H12A C12 H12C 109.5
H12B C12 H12C 109.5
O4 C13 N3 123.60(19)
O4 C13 C10 119.43(19)
N3 C13 C10 116.76(18)
N3 C14 C15 110.72(17)
N3 C14 C18 114.31(16)
C15 C14 C18 103.50(17)
N3 C14 H14 109.4
C15 C14 H14 109.4
C18 C14 H14 109.4
C16 C15 C14 105.72(18)
C16 C15 H15A 110.6
C14 C15 H15A 110.6
C16 C15 H15B 110.6
C14 C15 H15B 110.6
H15A C15 H15B 108.7
C15 C16 C17 106.96(18)
C15 C16 H16A 110.3
C17 C16 H16A 110.3
C15 C16 H16B 110.3
C17 C16 H16B 110.3
H16A C16 H16B 108.6
C18 C17 C16 106.27(17)
C18 C17 H17A 110.5
C16 C17 H17A 110.5
C18 C17 H17B 110.5
C16 C17 H17B 110.5
H17A C17 H17B 108.7
C19 C18 C17 112.56(17)
C19 C18 C14 113.76(16)
C17 C18 C14 103.15(16)
C19 C18 H18 109.1
C17 C18 H18 109.1
C14 C18 H18 109.1
O5 C19 N4 121.95(19)
O5 C19 C18 122.20(19)
N4 C19 C18 115.83(17)
N4 C20 C22 111.79(17)
N4 C20 C21 107.43(17)
C22 C20 C21 109.88(18)
N4 C20 C23 110.47(16)
C22 C20 C23 109.53(17)
C21 C20 C23 107.63(17)
C20 C21 H21A 109.5
C20 C21 H21B 109.5
H21A C21 H21B 109.5
C20 C21 H21C 109.5
H21A C21 H21C 109.5
H21B C21 H21C 109.5
C20 C22 H22A 109.5
C20 C22 H22B 109.5
H22A C22 H22B 109.5
C20 C22 H22C 109.5
H22A C22 H22C 109.5
H22B C22 H22C 109.5
O6 C23 N5 122.39(19)
O6 C23 C20 121.65(18)
N5 C23 C20 115.77(17)
N5 C24 C27 110.82(16)
N5 C24 C26 110.97(17)
C27 C24 C26 109.54(17)
N5 C24 C25 107.75(16)
C27 C24 C25 106.90(16)
C26 C24 C25 110.77(17)
C24 C25 H25A 109.5
C24 C25 H25B 109.5
H25A C25 H25B 109.5
C24 C25 H25C 109.5
H25A C25 H25C 109.5
H25B C25 H25C 109.5
C24 C26 H26A 109.5
C24 C26 H26B 109.5
H26A C26 H26B 109.5
C24 C26 H26C 109.5
H26A C26 H26C 109.5
H26B C26 H26C 109.5
O7 C27 O8 123.06(19)
O7 C27 C24 123.70(18)
O8 C27 C24 112.96(17)
O8 C28 C29 107.14(18)
O8 C28 H28A 110.3
C29 C28 H28A 110.3
O8 C28 H28B 110.3
C29 C28 H28B 110.3
H28A C28 H28B 108.5
C30 C29 C34 120.0
C30 C29 C28 121.50(17)
C34 C29 C28 118.34(18)
C29 C30 C31 120.0
C29 C30 H30 120.0
C31 C30 H30 120.0
C32 C31 C30 120.0
C32 C31 H31 120.0
C30 C31 H31 120.0
C31 C32 C33 120.0
C31 C32 H32 120.0
C33 C32 H32 120.0
C34 C33 C32 120.0
C34 C33 H33 120.0
C32 C33 H33 120.0
C33 C34 C29 120.0
C33 C34 H34 120.0
C29 C34 H34 120.0
O8 C28A C29A 97.3(4)
O8 C28A H28C 112.3
C29A C28A H28C 112.3
O8 C28A H28D 112.3
C29A C28A H28D 112.3
H28C C28A H28D 109.9
C30A C29A C34A 120.0
C30A C29A C28A 119.0(5)
C34A C29A C28A 121.0(5)
C31A C30A C29A 120.0
C31A C30A H30A 120.0
C29A C30A H30A 120.0
C32A C31A C30A 120.0
C32A C31A H31A 120.0
C30A C31A H31A 120.0
C31A C32A C33A 120.0
C31A C32A H32A 120.0
C33A C32A H32A 120.0
C32A C33A C34A 120.0
C32A C33A H33A 120.0
C34A C33A H33A 120.0
C33A C34A C29A 120.0
C33A C34A H34A 120.0
C29A C34A H34A 120.0

loop_
_geom_bond_atom_site_label_1
_geom_bond_atom_site_label_2
_geom_bond_distance
O1 C5 1.344(3)
O1 C4 1.477(3)
O2 C5 1.222(3)
O3 C9 1.225(3)
O4 C13 1.236(3)
O5 C19 1.234(3)
O6 C23 1.232(3)
O7 C27 1.208(3)
O8 C27 1.332(2)
O8 C28 1.473(3)
O8 C28A 1.474(3)
N1 C5 1.355(3)
N1 C6 1.467(3)
N1 H1 0.8800
N2 C9 1.347(3)
N2 C10 1.465(3)
N2 H2 0.8800
N3 C13 1.340(3)
N3 C14 1.462(3)
N3 H3 0.8800
N4 C19 1.356(3)
N4 C20 1.469(3)
N4 H4 0.8800
N5 C23 1.336(3)
N5 C24 1.460(2)
N5 H5 0.8800
C1 C4 1.523(3)
C1 H1A 0.9800
C1 H1B 0.9800
C1 H1C 0.9800
C2 C4 1.521(4)
C2 H2A 0.9800
C2 H2B 0.9800
C2 H2C 0.9800
C3 C4 1.522(3)
C3 H3A 0.9800
C3 H3B 0.9800
C3 H3C 0.9800
C6 C7 1.529(3)
C6 C8 1.536(3)
C6 C9 1.546(3)
C7 H7A 0.9800
C7 H7B 0.9800
C7 H7C 0.9800
C8 H8A 0.9800
C8 H8B 0.9800
C8 H8C 0.9800
C10 C11 1.529(3)
C10 C12 1.540(3)
C10 C13 1.546(3)
C11 H11A 0.9800
C11 H11B 0.9800
C11 H11C 0.9800
C12 H12A 0.9800
C12 H12B 0.9800
C12 H12C 0.9800
C14 C15 1.539(3)
C14 C18 1.559(3)
C14 H14 1.0000
C15 C16 1.533(3)
C15 H15A 0.9900
C15 H15B 0.9900
C16 C17 1.542(3)
C16 H16A 0.9900
C16 H16B 0.9900
C17 C18 1.541(3)
C17 H17A 0.9900
C17 H17B 0.9900
C18 C19 1.523(3)
C18 H18 1.0000
C20 C22 1.528(3)
C20 C21 1.540(3)
C20 C23 1.545(3)
C21 H21A 0.9800
C21 H21B 0.9800
C21 H21C 0.9800
C22 H22A 0.9800
C22 H22B 0.9800
C22 H22C 0.9800
C24 C27 1.524(3)
C24 C26 1.526(3)
C24 C25 1.536(3)
C25 H25A 0.9800
C25 H25B 0.9800
C25 H25C 0.9800
C26 H26A 0.9800
C26 H26B 0.9800
C26 H26C 0.9800
C28 C29 1.522(3)
C28 H28A 0.9900
C28 H28B 0.9900
C29 C30 1.3900
C29 C34 1.3900
C30 C31 1.3900
C30 H30 0.9500
C31 C32 1.3900
C31 H31 0.9500
C32 C33 1.3900
C32 H32 0.9500
C33 C34 1.3900
C33 H33 0.9500
C34 H34 0.9500
C28A C29A 1.532(3)
C28A H28C 0.9900
C28A H28D 0.9900
C29A C30A 1.3900
C29A C34A 1.3900
C30A C31A 1.3900
C30A H30A 0.9500
C31A C32A 1.3900
C31A H31A 0.9500
C32A C33A 1.3900
C32A H32A 0.9500
C33A C34A 1.3900
C33A H33A 0.9500
C34A H34A 0.9500

loop_
_geom_hbond_atom_site_label_D
_geom_hbond_atom_site_label_H
_geom_hbond_atom_site_label_A
_geom_hbond_distance_DH
_geom_hbond_distance_HA
_geom_hbond_distance_DA
_geom_hbond_angle_DHA
_geom_hbond_site_symmetry_A
N1 H1 O7 0.88 2.04 2.893(2) 163.5 1_465
N2 H2 O5 0.88 2.62 3.201(2) 124.0 1_455
N3 H3 O2 0.88 2.10 2.960(2) 165.7 .
N4 H4 O3 0.88 2.13 3.000(2) 168.4 .
N5 H5 O4 0.88 2.03 2.889(2) 165.8 .

loop_
_geom_torsion_atom_site_label_1
_geom_torsion_atom_site_label_2
_geom_torsion_atom_site_label_3
_geom_torsion_atom_site_label_4
_geom_torsion
C5 O1 C4 C3 178.8(2)
C5 O1 C4 C2 -63.4(3)
C5 O1 C4 C1 61.4(3)
C4 O1 C5 O2 8.4(3)
C4 O1 C5 N1 -170.39(18)
C6 N1 C5 O2 8.3(3)
C6 N1 C5 O1 -172.90(18)
C5 N1 C6 C7 67.0(2)
C5 N1 C6 C8 -172.78(18)
C5 N1 C6 C9 -56.1(2)
C10 N2 C9 O3 1.7(3)
C10 N2 C9 C6 -177.13(18)
N1 C6 C9 O3 148.01(19)
C7 C6 C9 O3 24.7(3)
C8 C6 C9 O3 -94.8(2)
N1 C6 C9 N2 -33.1(2)
C7 C6 C9 N2 -156.44(18)
C8 C6 C9 N2 84.1(2)
C9 N2 C10 C11 71.3(3)
C9 N2 C10 C12 -168.35(19)
C9 N2 C10 C13 -53.1(3)
C14 N3 C13 O4 -0.4(3)
C14 N3 C13 C10 -175.21(19)
N2 C10 C13 O4 158.33(19)
C11 C10 C13 O4 34.2(3)
C12 C10 C13 O4 -86.0(2)
N2 C10 C13 N3 -26.7(3)
C11 C10 C13 N3 -150.80(19)
C12 C10 C13 N3 89.0(2)
C13 N3 C14 C15 139.1(2)
C13 N3 C14 C18 -104.4(2)
N3 C14 C15 C16 155.52(18)
C18 C14 C15 C16 32.6(2)
C14 C15 C16 C17 -14.5(2)
C15 C16 C17 C18 -9.6(2)
C16 C17 C18 C19 152.44(18)
C16 C17 C18 C14 29.4(2)
N3 C14 C18 C19 79.1(2)
C15 C14 C18 C19 -160.35(17)
N3 C14 C18 C17 -158.63(17)
C15 C14 C18 C17 -38.1(2)
C20 N4 C19 O5 -2.3(3)
C20 N4 C19 C18 176.16(17)
C17 C18 C19 O5 -7.8(3)
C14 C18 C19 O5 109.1(2)
C17 C18 C19 N4 173.82(17)
C14 C18 C19 N4 -69.3(2)
C19 N4 C20 C22 72.9(2)
C19 N4 C20 C21 -166.50(18)
C19 N4 C20 C23 -49.4(2)
C24 N5 C23 O6 -4.8(3)
C24 N5 C23 C20 -179.94(18)
N4 C20 C23 O6 137.2(2)
C22 C20 C23 O6 13.6(3)
C21 C20 C23 O6 -105.8(2)
N4 C20 C23 N5 -47.6(2)
C22 C20 C23 N5 -171.21(18)
C21 C20 C23 N5 69.4(2)
C23 N5 C24 C27 49.2(2)
C23 N5 C24 C26 -72.8(2)
C23 N5 C24 C25 165.80(18)
C28 O8 C27 O7 8.8(3)
C28A O8 C27 O7 -11.8(3)
C28 O8 C27 C24 -177.1(2)
C28A O8 C27 C24 162.4(2)
N5 C24 C27 O7 -145.6(2)
C26 C24 C27 O7 -22.8(3)
C25 C24 C27 O7 97.2(2)
N5 C24 C27 O8 40.3(2)
C26 C24 C27 O8 163.07(17)
C25 C24 C27 O8 -76.9(2)
C27 O8 C28 C29 163.8(2)
C28A O8 C28 C29 -74.2(3)
O8 C28 C29 C30 -59.5(3)
O8 C28 C29 C34 115.9(2)
C34 C29 C30 C31 0.0
C28 C29 C30 C31 175.30(19)
C29 C30 C31 C32 0.0
C30 C31 C32 C33 0.0
C31 C32 C33 C34 0.0
C32 C33 C34 C29 0.0
C30 C29 C34 C33 0.0
C28 C29 C34 C33 -175.44(18)
C27 O8 C28A C29A 137.1(4)
C28 O8 C28A C29A 69.5(5)
O8 C28A C29A C30A -54.7(6)
O8 C28A C29A C34A 124.3(5)
C34A C29A C30A C31A 0.0
C28A C29A C30A C31A 179.1(8)
C29A C30A C31A C32A 0.0
C30A C31A C32A C33A 0.0
C31A C32A C33A C34A 0.0
C32A C33A C34A C29A 0.0
C30A C29A C34A C33A 0.0
C28A C29A C34A C33A -179.1(8)

loop_
_platon_squeeze_void_nr
_platon_squeeze_void_average_x
_platon_squeeze_void_average_y
_platon_squeeze_void_average_z
_platon_squeeze_void_volume
_platon_squeeze_void_count_electrons
1 -0.090 0.735 0.446 110.3 22.7
